data_1525975
loop_
_publ_author_name
'Emel'yanov, V.A.'
'Vasil'ev, A.D.'
'Baidina, I.A.'
'Gromilov, S.A.'
'Belyaev, A.V.'

_publ_section_title
;
 Synthesis and crystal structure of nitrosoruthenium triammino complex (Ru
 N O (N H3)3 Cl (H2 O)) Cl2
;
_journal_name_full 'Zhurnal Strukturnoi Khimii (Issue-No. from 1981)'
_journal_page_first 1242
_journal_page_last 1247
_journal_volume 41
_journal_year 2000
_chemical_formula_sum 'Cl3 H11 N4 O2 Ru'
_chemical_name_systematic '(Ru (N O) (N H3)3 Cl (H2 O)) Cl2'
_space_group_IT_number 33
_symmetry_space_group_name_Hall 'P 2c -2n'
_symmetry_space_group_name_H-M 'P n a 21'
_cell_angle_alpha 90
_cell_angle_beta 90
_cell_angle_gamma 90
_cell_formula_units_Z 4
_cell_length_a 13.151
_cell_length_b 6.852
_cell_length_c 10.361
_cell_volume 933.636
_citation_journal_id_ASTM ZSTKAI
_cod_data_source_file Emelyanov_ZSTKAI_2000_1014.cif
_cod_data_source_block H11Cl3N4O2Ru1
_cod_original_cell_volume 933.6365
_cod_original_formula_sum 'H11 Cl3 N4 O2 Ru1'
_cod_database_code 1525975

loop_
_symmetry_equiv_pos_as_xyz
x,y,z
-x,-y,z+1/2
-x+1/2,y+1/2,z+1/2
x+1/2,-y+1/2,z

loop_
_atom_site_label
_atom_site_type_symbol
_atom_site_fract_x
_atom_site_fract_y
_atom_site_fract_z
_atom_site_occupancy
_atom_site_U_iso_or_equiv
_atom_site_attached_hydrogens
Cl2 Cl-1 0.846 0.6929 0.8959 1 0.0 0
N1 N+2 0.9901 0.4035 0.116 1 0.0 0
Ru1 Ru+3 0.908 0.205 0.1204 1 0.0 0
N4 N-3 0.7736 0.3648 0.127 1 0.0 3
N2 N-3 0.9057 0.184 0.316 1 0.0 3
Cl1 Cl-1 0.0435 -0.0209 0.1201 1 0.0 0
O2 O-2 0.8112 -0.0345 0.1314 1 0.0 2
Cl3 Cl-1 0.8484 0.6926 0.3455 1 0.0 0
O1 O-2 0.0486 0.5237 0.121 1 0.0 0
N3 N-3 0.902 0.206 -0.0857 1 0.0 3
